data_7013586
loop_
_publ_author_name
'Schuetz, Steven A.'
'Day, Victor W.'
'Rheingold, Arnold L.'
'Belot, John A.'

_publ_section_title
;
 Solvent influence on the formation of anhydrous mononuclear or
 multinuclear lanthanide complexes containing tetradentate Schiff-base
 ligands
;
_journal_issue 22
_journal_name_full 'Dalton Transactions'
_journal_page_first 4303
_journal_paper_doi 10.1039/b310340b
_journal_year 2003
_chemical_formula_sum 'C29 H58 N3 Nd O3 Si2'
_chemical_formula_weight 697.20
_chemical_name_common
;
(Bis-5,5'-(1,3-propanediyldiimino)-2,2-dimethyl-4-hexene-3-onato) 
neodymium (bis(trimethylsilyl)-amido)(tetrahydrofuran)
;
_chemical_name_systematic
;
[Bis-5,5'-(1,3-propanediyldiimino)-2,2-dimethyl-4-hexene-3-onato] 
neodymium[bis(trimethylsilyl)-amido][tetrahydrofuran]
;
_space_group_IT_number 14
_symmetry_cell_setting monoclinic
_symmetry_space_group_name_Hall '-P 2yn'
_symmetry_space_group_name_H-M 'P 1 21/n 1'
_atom_sites_solution_hydrogens geom
_atom_sites_solution_primary direct
_atom_sites_solution_secondary difmap
_audit_creation_method SHELXL-97
_cell_angle_alpha 90.00
_cell_angle_beta 95.0120(10)
_cell_angle_gamma 90.00
_cell_formula_units_Z 4
_cell_length_a 11.3066(8)
_cell_length_b 15.7387(11)
_cell_length_c 20.1556(14)
_cell_measurement_reflns_used 4600
_cell_measurement_temperature 193(2)
_cell_measurement_theta_max 23.931
_cell_measurement_theta_min 2.223
_cell_volume 3573.0(4)
_computing_cell_refinement 'Bruker SAINT'
_computing_data_collection 'Bruker SMART'
_computing_data_reduction 'Bruker SHELXTL'
_computing_molecular_graphics 'Bruker SHELXTL'
_computing_publication_material 'Bruker SHELXTL'
_computing_structure_refinement 'Bruker SHELXTL'
_computing_structure_solution 'Bruker SHELXTL'
_diffrn_ambient_temperature 193(2)
_diffrn_measured_fraction_theta_full 0.905
_diffrn_measured_fraction_theta_max 0.905
_diffrn_measurement_device_type 'Bruker SMART APEX CCD Area Detector'
_diffrn_measurement_method '\w scans'
_diffrn_radiation_monochromator graphite
_diffrn_radiation_source 'fine-focus sealed tube'
_diffrn_radiation_type MoK\a
_diffrn_radiation_wavelength 0.71073
_diffrn_reflns_av_R_equivalents 0.0484
_diffrn_reflns_av_sigmaI/netI 0.0775
_diffrn_reflns_limit_h_max 14
_diffrn_reflns_limit_h_min -12
_diffrn_reflns_limit_k_max 14
_diffrn_reflns_limit_k_min -20
_diffrn_reflns_limit_l_max 24
_diffrn_reflns_limit_l_min -25
_diffrn_reflns_number 21937
_diffrn_reflns_theta_full 28.33
_diffrn_reflns_theta_max 28.33
_diffrn_reflns_theta_min 1.64
_diffrn_standards_decay_% 0.00
_exptl_absorpt_coefficient_mu 1.550
_exptl_absorpt_correction_T_max 0.4544
_exptl_absorpt_correction_T_min 0.4053
_exptl_absorpt_correction_type empirical
_exptl_crystal_colour 'pale yellow'
_exptl_crystal_density_diffrn 1.296
_exptl_crystal_density_method 'not measured'
_exptl_crystal_description Chunk
_exptl_crystal_F_000 1460
_exptl_crystal_size_max 0.20
_exptl_crystal_size_mid 0.16
_exptl_crystal_size_min 0.11
_refine_diff_density_max 1.283
_refine_diff_density_min -0.474
_refine_diff_density_rms 0.090
_refine_ls_extinction_method none
_refine_ls_goodness_of_fit_ref 0.857
_refine_ls_hydrogen_treatment mixed
_refine_ls_matrix_type full
_refine_ls_number_parameters 357
_refine_ls_number_reflns 8046
_refine_ls_number_restraints 0
_refine_ls_restrained_S_all 0.857
_refine_ls_R_factor_all 0.0655
_refine_ls_R_factor_gt 0.0400
_refine_ls_shift/su_max 0.000
_refine_ls_shift/su_mean 0.000
_refine_ls_structure_factor_coef Fsqd
_refine_ls_weighting_details 'calc w=1/[\s^2^(Fo^2^)+(0.0291P)^2^+0.0000P] where P=(Fo^2^+2Fc^2^)/3'
_refine_ls_weighting_scheme calc
_refine_ls_wR_factor_gt 0.0721
_refine_ls_wR_factor_ref 0.0775
_reflns_number_gt 5474
_reflns_number_total 8046
_reflns_threshold_expression >2sigma(I)
_cod_data_source_file b310340b.txt
_cod_data_source_block jbj2
_cod_depositor_comments
;
The following automatic conversions were performed:
'_symmetry_cell_setting' value 'Monoclinic' changed to 'monoclinic'
according to '/home/adriana/struct/CIF-dictionaries/cif_core.dic'
dictionary named 'cif_core.dic' version 2.4.1 from 2010-06-29.

Automatic conversion script
Id: cif_fix_enum 1555 2011-01-17 13:19:09Z saulius 
;
_cod_original_sg_symbol_H-M P2(1)/n
_cod_database_code 7013586

loop_
_symmetry_equiv_pos_as_xyz
'x, y, z'
'-x+1/2, y+1/2, -z+1/2'
'-x, -y, -z'
'x-1/2, -y-1/2, z-1/2'

loop_
_atom_site_label
_atom_site_type_symbol
_atom_site_fract_x
_atom_site_fract_y
_atom_site_fract_z
_atom_site_U_iso_or_equiv
_atom_site_adp_type
_atom_site_occupancy
_atom_site_symmetry_multiplicity
_atom_site_calc_flag
_atom_site_refinement_flags
_atom_site_disorder_assembly
_atom_site_disorder_group
Nd Nd 0.010114(16) 0.371250(14) 0.184822(9) 0.03267(7) Uani 1 1 d . . .
Si1 Si -0.14548(10) 0.29491(8) 0.31180(6) 0.0434(3) Uani 1 1 d . . .
Si2 Si -0.08490(12) 0.48070(8) 0.32610(6) 0.0522(3) Uani 1 1 d . . .
O1 O 0.0684(2) 0.25771(18) 0.12676(13) 0.0493(7) Uani 1 1 d . . .
O2 O 0.1753(2) 0.44381(18) 0.16888(14) 0.0526(8) Uani 1 1 d . . .
N1 N -0.1679(2) 0.3218(2) 0.10826(15) 0.0409(8) Uani 1 1 d . . .
N2 N -0.0482(2) 0.50064(19) 0.11179(15) 0.0358(8) Uani 1 1 d . . .
N3 N -0.0818(2) 0.38578(18) 0.28640(14) 0.0350(7) Uani 1 1 d . . .
C1 C 0.1219(4) 0.1381(3) 0.0625(2) 0.0516(11) Uani 1 1 d . . .
C2 C 0.0293(4) 0.2019(3) 0.08393(18) 0.0419(10) Uani 1 1 d . . .
C3 C -0.0873(4) 0.1973(3) 0.0596(2) 0.0502(11) Uani 1 1 d . . .
H3 H -0.1080 0.1512 0.0304 0.060 Uiso 1 1 calc R . .
C4 C -0.1813(3) 0.2534(3) 0.0727(2) 0.0481(11) Uani 1 1 d . . .
C5 C -0.2748(3) 0.3750(3) 0.1132(2) 0.0532(12) Uani 1 1 d . . .
H5A H -0.3305 0.3444 0.1400 0.064 Uiso 1 1 calc R . .
H5B H -0.3150 0.3830 0.0679 0.064 Uiso 1 1 calc R . .
C6 C -0.2492(3) 0.4603(3) 0.1437(2) 0.0514(12) Uani 1 1 d . . .
H6A H -0.2067 0.4518 0.1883 0.062 Uiso 1 1 calc R . .
H6B H -0.3257 0.4882 0.1504 0.062 Uiso 1 1 calc R . .
C7 C -0.1767(3) 0.5203(3) 0.1048(2) 0.0456(11) Uani 1 1 d . . .
H7A H -0.2059 0.5173 0.0571 0.055 Uiso 1 1 calc R . .
H7B H -0.1886 0.5791 0.1202 0.055 Uiso 1 1 calc R . .
C8 C 0.0196(3) 0.5515(2) 0.08083(18) 0.0371(9) Uani 1 1 d . . .
C9 C 0.1465(3) 0.5443(2) 0.08413(18) 0.0378(9) Uani 1 1 d . . .
H9 H 0.1856 0.5784 0.0539 0.045 Uiso 1 1 calc R . .
C10 C 0.2169(3) 0.4940(3) 0.12576(19) 0.0372(9) Uani 1 1 d . . .
C11 C 0.3526(3) 0.4904(3) 0.1251(2) 0.0422(10) Uani 1 1 d . . .
C12 C 0.0915(5) 0.1042(3) -0.0083(2) 0.0820(17) Uani 1 1 d . . .
H12A H 0.0796 0.1519 -0.0393 0.123 Uiso 1 1 calc R . .
H12B H 0.0186 0.0703 -0.0096 0.123 Uiso 1 1 calc R . .
H12C H 0.1568 0.0685 -0.0212 0.123 Uiso 1 1 calc R . .
C13 C 0.1279(4) 0.0642(3) 0.1120(2) 0.0710(14) Uani 1 1 d . . .
H13A H 0.0499 0.0368 0.1111 0.106 Uiso 1 1 calc R . .
H13B H 0.1507 0.0857 0.1569 0.106 Uiso 1 1 calc R . .
H13C H 0.1869 0.0228 0.0997 0.106 Uiso 1 1 calc R . .
C14 C 0.2437(4) 0.1807(3) 0.0642(2) 0.0658(14) Uani 1 1 d . . .
H14A H 0.2391 0.2299 0.0342 0.099 Uiso 1 1 calc R . .
H14B H 0.3018 0.1400 0.0497 0.099 Uiso 1 1 calc R . .
H14C H 0.2682 0.1994 0.1097 0.099 Uiso 1 1 calc R . .
C15 C -0.3024(4) 0.2281(3) 0.0385(2) 0.0738(16) Uani 1 1 d . . .
H15A H -0.3613 0.2272 0.0715 0.111 Uiso 1 1 calc R . .
H15B H -0.2969 0.1715 0.0187 0.111 Uiso 1 1 calc R . .
H15C H -0.3266 0.2694 0.0036 0.111 Uiso 1 1 calc R . .
C16 C -0.0322(3) 0.6237(2) 0.0378(2) 0.0505(11) Uani 1 1 d . . .
H16A H -0.0901 0.6010 0.0033 0.076 Uiso 1 1 calc R . .
H16B H 0.0317 0.6526 0.0167 0.076 Uiso 1 1 calc R . .
H16C H -0.0715 0.6643 0.0655 0.076 Uiso 1 1 calc R . .
C17 C 0.4032(3) 0.5593(3) 0.0835(2) 0.0742(16) Uani 1 1 d . . .
H17A H 0.3816 0.6151 0.1003 0.111 Uiso 1 1 calc R . .
H17B H 0.3708 0.5533 0.0370 0.111 Uiso 1 1 calc R . .
H17C H 0.4898 0.5541 0.0862 0.111 Uiso 1 1 calc R . .
C18 C 0.3816(4) 0.4052(3) 0.0954(3) 0.0776(16) Uani 1 1 d . . .
H18A H 0.3441 0.4014 0.0498 0.116 Uiso 1 1 calc R . .
H18B H 0.3516 0.3595 0.1224 0.116 Uiso 1 1 calc R . .
H18C H 0.4678 0.3996 0.0948 0.116 Uiso 1 1 calc R . .
C19 C 0.4082(3) 0.4965(3) 0.1967(2) 0.0693(15) Uani 1 1 d . . .
H19A H 0.3894 0.5519 0.2154 0.104 Uiso 1 1 calc R . .
H19B H 0.4945 0.4903 0.1974 0.104 Uiso 1 1 calc R . .
H19C H 0.3763 0.4513 0.2234 0.104 Uiso 1 1 calc R . .
C21 C -0.1015(4) 0.2640(3) 0.4003(2) 0.0661(13) Uani 1 1 d . . .
H21A H -0.1413 0.2109 0.4105 0.099 Uiso 1 1 calc R . .
H21B H -0.1249 0.3090 0.4301 0.099 Uiso 1 1 calc R . .
H21C H -0.0153 0.2560 0.4065 0.099 Uiso 1 1 calc R . .
C22 C -0.1019(4) 0.2034(3) 0.2601(2) 0.0612(13) Uani 1 1 d . . .
H22A H -0.1362 0.1509 0.2762 0.092 Uiso 1 1 calc R . .
H22B H -0.0151 0.1985 0.2634 0.092 Uiso 1 1 calc R . .
H22C H -0.1314 0.2128 0.2135 0.092 Uiso 1 1 calc R . .
C23 C -0.3121(4) 0.2965(3) 0.3032(3) 0.0874(18) Uani 1 1 d . . .
H23A H -0.3422 0.2456 0.3241 0.131 Uiso 1 1 calc R . .
H23B H -0.3407 0.2976 0.2559 0.131 Uiso 1 1 calc R . .
H23C H -0.3403 0.3473 0.3253 0.131 Uiso 1 1 calc R . .
C31 C -0.0093(4) 0.4829(3) 0.4125(2) 0.0794(16) Uani 1 1 d . . .
H31A H 0.0735 0.4649 0.4114 0.119 Uiso 1 1 calc R . .
H31B H -0.0501 0.4442 0.4410 0.119 Uiso 1 1 calc R . .
H31C H -0.0117 0.5408 0.4303 0.119 Uiso 1 1 calc R . .
C32 C -0.2404(5) 0.5199(3) 0.3351(3) 0.0936(19) Uani 1 1 d . . .
H32A H -0.2871 0.5171 0.2919 0.140 Uiso 1 1 calc R . .
H32B H -0.2373 0.5789 0.3509 0.140 Uiso 1 1 calc R . .
H32C H -0.2776 0.4843 0.3673 0.140 Uiso 1 1 calc R . .
C33 C -0.0076(5) 0.5629(3) 0.2796(2) 0.0880(18) Uani 1 1 d . . .
H33A H 0.0741 0.5446 0.2749 0.132 Uiso 1 1 calc R . .
H33B H -0.0065 0.6167 0.3042 0.132 Uiso 1 1 calc R . .
H33C H -0.0496 0.5707 0.2355 0.132 Uiso 1 1 calc R . .
O1S O 0.1722(2) 0.30340(17) 0.26841(12) 0.0442(7) Uani 1 1 d . . .
C1S C 0.2593(4) 0.2427(3) 0.2545(2) 0.0754(16) Uani 1 1 d . . .
H1SA H 0.2883 0.2546 0.2105 0.090 Uiso 1 1 calc R . .
H1SB H 0.2243 0.1850 0.2533 0.090 Uiso 1 1 calc R . .
C2S C 0.3562(4) 0.2472(4) 0.3056(3) 0.0878(18) Uani 1 1 d . . .
H2SA H 0.3683 0.1912 0.3276 0.105 Uiso 1 1 calc R . .
H2SB H 0.4303 0.2631 0.2858 0.105 Uiso 1 1 calc R . .
C3S C 0.3278(5) 0.3091(4) 0.3525(3) 0.116(3) Uani 1 1 d . . .
H3SA H 0.3914 0.3524 0.3581 0.139 Uiso 1 1 calc R . .
H3SB H 0.3196 0.2821 0.3962 0.139 Uiso 1 1 calc R . .
C4S C 0.2147(4) 0.3492(3) 0.3272(2) 0.0700(15) Uani 1 1 d . . .
H4SA H 0.1564 0.3458 0.3611 0.084 Uiso 1 1 calc R . .
H4SB H 0.2274 0.4097 0.3165 0.084 Uiso 1 1 calc R . .

loop_
_atom_site_aniso_label
_atom_site_aniso_U_11
_atom_site_aniso_U_22
_atom_site_aniso_U_33
_atom_site_aniso_U_23
_atom_site_aniso_U_13
_atom_site_aniso_U_12
Nd 0.02397(10) 0.04602(13) 0.02800(10) 0.00215(11) 0.00214(7) 0.00129(11)
Si1 0.0404(6) 0.0495(7) 0.0411(7) 0.0098(6) 0.0088(5) -0.0007(6)
Si2 0.0741(9) 0.0466(8) 0.0364(7) -0.0034(6) 0.0088(6) 0.0075(7)
O1 0.0402(15) 0.062(2) 0.0443(17) -0.0144(15) -0.0022(13) 0.0035(14)
O2 0.0254(14) 0.070(2) 0.062(2) 0.0282(17) -0.0013(13) -0.0025(14)
N1 0.0279(17) 0.057(2) 0.0371(19) 0.0110(17) -0.0007(14) -0.0057(16)
N2 0.0244(16) 0.044(2) 0.0384(19) -0.0003(15) 0.0022(14) 0.0052(15)
N3 0.0328(16) 0.042(2) 0.0303(16) 0.0026(15) 0.0054(13) 0.0044(15)
C1 0.077(3) 0.040(3) 0.038(2) 0.001(2) 0.007(2) 0.001(2)
C2 0.057(3) 0.041(3) 0.028(2) 0.0050(19) 0.0040(19) -0.006(2)
C3 0.064(3) 0.043(3) 0.041(2) 0.001(2) -0.003(2) -0.017(2)
C4 0.041(2) 0.064(3) 0.038(2) 0.016(2) -0.0081(19) -0.022(2)
C5 0.026(2) 0.083(3) 0.050(3) 0.019(3) -0.0022(18) -0.001(2)
C6 0.023(2) 0.086(4) 0.046(3) 0.007(3) 0.0067(18) 0.017(2)
C7 0.031(2) 0.062(3) 0.045(2) 0.008(2) 0.0031(18) 0.010(2)
C8 0.039(2) 0.038(2) 0.034(2) -0.0004(18) -0.0016(18) 0.0054(19)
C9 0.033(2) 0.042(2) 0.039(2) 0.0051(19) 0.0038(17) -0.0046(19)
C10 0.030(2) 0.044(2) 0.038(2) -0.0043(19) 0.0041(17) -0.0042(18)
C11 0.026(2) 0.056(3) 0.045(2) 0.003(2) 0.0050(18) -0.0067(19)
C12 0.117(4) 0.080(4) 0.049(3) -0.018(3) 0.007(3) 0.016(3)
C13 0.101(4) 0.049(3) 0.063(3) 0.006(3) 0.010(3) 0.006(3)
C14 0.073(3) 0.055(3) 0.073(3) -0.008(3) 0.028(3) 0.012(3)
C15 0.057(3) 0.083(4) 0.077(4) 0.008(3) -0.026(3) -0.024(3)
C16 0.046(2) 0.051(3) 0.053(3) 0.011(2) 0.000(2) 0.006(2)
C17 0.035(2) 0.103(4) 0.086(4) 0.035(3) 0.008(2) -0.010(3)
C18 0.034(3) 0.083(4) 0.116(5) -0.017(3) 0.010(3) 0.007(3)
C19 0.038(2) 0.119(4) 0.050(3) 0.004(3) -0.003(2) -0.014(3)
C21 0.091(3) 0.058(3) 0.050(3) 0.013(2) 0.013(3) -0.007(3)
C22 0.087(3) 0.042(3) 0.055(3) 0.005(2) 0.011(3) -0.011(3)
C23 0.046(3) 0.097(4) 0.121(5) 0.031(4) 0.018(3) -0.006(3)
C31 0.117(4) 0.072(4) 0.048(3) -0.016(3) 0.002(3) -0.002(3)
C32 0.113(4) 0.082(4) 0.087(4) -0.012(3) 0.017(3) 0.051(4)
C33 0.156(5) 0.052(3) 0.057(3) -0.014(3) 0.014(3) -0.031(4)
O1S 0.0345(15) 0.0563(18) 0.0402(16) -0.0049(14) -0.0058(12) 0.0103(14)
C1S 0.063(3) 0.084(4) 0.075(4) -0.023(3) -0.022(3) 0.030(3)
C2S 0.064(3) 0.097(4) 0.096(5) -0.012(4) -0.029(3) 0.029(3)
C3S 0.094(4) 0.151(6) 0.090(5) -0.051(4) -0.057(4) 0.067(4)
C4S 0.061(3) 0.093(4) 0.052(3) -0.026(3) -0.014(2) 0.023(3)

loop_
_atom_type_symbol
_atom_type_description
_atom_type_scat_dispersion_real
_atom_type_scat_dispersion_imag
_atom_type_scat_source
C C 0.0033 0.0016 'International Tables Vol C Tables 4.2.6.8 and 6.1.1.4'
H H 0.0000 0.0000 'International Tables Vol C Tables 4.2.6.8 and 6.1.1.4'
N N 0.0061 0.0033 'International Tables Vol C Tables 4.2.6.8 and 6.1.1.4'
O O 0.0106 0.0060 'International Tables Vol C Tables 4.2.6.8 and 6.1.1.4'
Si Si 0.0817 0.0704 'International Tables Vol C Tables 4.2.6.8 and 6.1.1.4'
Nd Nd -0.1943 3.0179 'International Tables Vol C Tables 4.2.6.8 and 6.1.1.4'

loop_
_geom_angle_atom_site_label_1
_geom_angle_atom_site_label_2
_geom_angle_atom_site_label_3
_geom_angle
_geom_angle_site_symmetry_1
_geom_angle_site_symmetry_3
_geom_angle_publ_flag
O2 Nd O1 92.54(10) . . ?
O2 Nd N3 120.40(10) . . ?
O1 Nd N3 133.38(10) . . ?
O2 Nd N1 133.97(10) . . ?
O1 Nd N1 72.32(10) . . ?
N3 Nd N1 99.71(10) . . ?
O2 Nd N2 71.83(9) . . ?
O1 Nd N2 113.68(9) . . ?
N3 Nd N2 107.87(9) . . ?
N1 Nd N2 75.24(10) . . ?
O2 Nd O1S 75.71(9) . . ?
O1 Nd O1S 77.94(8) . . ?
N3 Nd O1S 79.58(8) . . ?
N1 Nd O1S 137.69(10) . . ?
N2 Nd O1S 145.78(9) . . ?
O2 Nd Si1 140.51(7) . . ?
O1 Nd Si1 107.40(7) . . ?
N3 Nd Si1 26.81(7) . . ?
N1 Nd Si1 85.17(7) . . ?
N2 Nd Si1 125.50(7) . . ?
O1S Nd Si1 75.70(6) . . ?
N3 Si1 C22 109.92(17) . . ?
N3 Si1 C21 114.89(18) . . ?
C22 Si1 C21 105.7(2) . . ?
N3 Si1 C23 114.14(19) . . ?
C22 Si1 C23 105.7(2) . . ?
C21 Si1 C23 105.8(2) . . ?
N3 Si1 Nd 39.28(10) . . ?
C22 Si1 Nd 71.19(13) . . ?
C21 Si1 Nd 133.42(15) . . ?
C23 Si1 Nd 120.03(17) . . ?
N3 Si2 C33 110.18(19) . . ?
N3 Si2 C31 115.38(19) . . ?
C33 Si2 C31 105.0(2) . . ?
N3 Si2 C32 113.0(2) . . ?
C33 Si2 C32 107.7(3) . . ?
C31 Si2 C32 104.9(2) . . ?
C2 O1 Nd 142.1(2) . . ?
C10 O2 Nd 140.0(2) . . ?
C4 N1 C5 116.8(3) . . ?
C4 N1 Nd 129.6(3) . . ?
C5 N1 Nd 113.1(2) . . ?
C8 N2 C7 116.1(3) . . ?
C8 N2 Nd 129.0(2) . . ?
C7 N2 Nd 114.9(2) . . ?
Si2 N3 Si1 124.89(18) . . ?
Si2 N3 Nd 121.17(15) . . ?
Si1 N3 Nd 113.91(15) . . ?
C14 C1 C13 109.2(4) . . ?
C14 C1 C12 107.6(4) . . ?
C13 C1 C12 109.6(4) . . ?
C14 C1 C2 110.0(3) . . ?
C13 C1 C2 107.7(4) . . ?
C12 C1 C2 112.7(4) . . ?
O1 C2 C3 122.8(4) . . ?
O1 C2 C1 115.7(3) . . ?
C3 C2 C1 121.5(4) . . ?
C2 C3 C4 127.8(4) . . ?
N1 C4 C3 124.4(3) . . ?
N1 C4 C15 121.5(4) . . ?
C3 C4 C15 114.1(4) . . ?
N1 C5 C6 113.9(3) . . ?
C5 C6 C7 116.1(4) . . ?
N2 C7 C6 113.1(3) . . ?
N2 C8 C9 123.8(3) . . ?
N2 C8 C16 121.3(3) . . ?
C9 C8 C16 114.8(3) . . ?
C10 C9 C8 127.1(4) . . ?
O2 C10 C9 122.9(3) . . ?
O2 C10 C11 113.9(3) . . ?
C9 C10 C11 123.1(4) . . ?
C17 C11 C18 108.1(4) . . ?
C17 C11 C19 109.6(4) . . ?
C18 C11 C19 110.1(4) . . ?
C17 C11 C10 113.9(3) . . ?
C18 C11 C10 106.6(3) . . ?
C19 C11 C10 108.5(3) . . ?
C1S O1S C4S 108.3(3) . . ?
C1S O1S Nd 127.6(2) . . ?
C4S O1S Nd 119.6(2) . . ?
O1S C1S C2S 108.9(4) . . ?
C3S C2S C1S 108.0(4) . . ?
C2S C3S C4S 107.7(4) . . ?
O1S C4S C3S 106.7(4) . . ?

loop_
_geom_bond_atom_site_label_1
_geom_bond_atom_site_label_2
_geom_bond_distance
_geom_bond_site_symmetry_2
_geom_bond_publ_flag
Nd O2 2.237(2) . ?
Nd O1 2.265(3) . ?
Nd N3 2.387(3) . ?
Nd N1 2.549(3) . ?
Nd N2 2.565(3) . ?
Nd O1S 2.607(2) . ?
Nd Si1 3.4461(11) . ?
Si1 N3 1.700(3) . ?
Si1 C22 1.869(4) . ?
Si1 C21 1.873(4) . ?
Si1 C23 1.877(4) . ?
Si2 N3 1.696(3) . ?
Si2 C33 1.859(5) . ?
Si2 C31 1.872(4) . ?
Si2 C32 1.887(5) . ?
O1 C2 1.283(4) . ?
O2 C10 1.293(4) . ?
N1 C4 1.295(5) . ?
N1 C5 1.481(5) . ?
N2 C8 1.304(4) . ?
N2 C7 1.480(4) . ?
C1 C14 1.529(6) . ?
C1 C13 1.531(5) . ?
C1 C12 1.534(6) . ?
C1 C2 1.538(5) . ?
C2 C3 1.368(5) . ?
C3 C4 1.425(6) . ?
C4 C15 1.530(5) . ?
C5 C6 1.495(6) . ?
C6 C7 1.514(5) . ?
C8 C9 1.435(5) . ?
C8 C16 1.517(5) . ?
C9 C10 1.358(5) . ?
C10 C11 1.537(5) . ?
C11 C17 1.512(5) . ?
C11 C18 1.516(6) . ?
C11 C19 1.527(5) . ?
O1S C1S 1.417(5) . ?
O1S C4S 1.434(4) . ?
C1S C2S 1.438(6) . ?
C2S C3S 1.414(7) . ?
C3S C4S 1.476(6) . ?

loop_
_geom_torsion_atom_site_label_1
_geom_torsion_atom_site_label_2
_geom_torsion_atom_site_label_3
_geom_torsion_atom_site_label_4
_geom_torsion
_geom_torsion_site_symmetry_1
_geom_torsion_site_symmetry_2
_geom_torsion_site_symmetry_3
_geom_torsion_site_symmetry_4
_geom_torsion_publ_flag
O2 Nd Si1 N3 50.42(19) . . . . ?
O1 Nd Si1 N3 167.38(16) . . . . ?
N1 Nd Si1 N3 -122.86(17) . . . . ?
N2 Nd Si1 N3 -54.85(17) . . . . ?
O1S Nd Si1 N3 95.19(16) . . . . ?
O2 Nd Si1 C22 -119.63(19) . . . . ?
O1 Nd Si1 C22 -2.67(17) . . . . ?
N3 Nd Si1 C22 -170.1(2) . . . . ?
N1 Nd Si1 C22 67.09(17) . . . . ?
N2 Nd Si1 C22 135.10(17) . . . . ?
O1S Nd Si1 C22 -74.86(16) . . . . ?
O2 Nd Si1 C21 -25.6(2) . . . . ?
O1 Nd Si1 C21 91.4(2) . . . . ?
N3 Nd Si1 C21 -76.0(2) . . . . ?
N1 Nd Si1 C21 161.1(2) . . . . ?
N2 Nd Si1 C21 -130.9(2) . . . . ?
O1S Nd Si1 C21 19.2(2) . . . . ?
O2 Nd Si1 C23 142.7(2) . . . . ?
O1 Nd Si1 C23 -100.4(2) . . . . ?
N3 Nd Si1 C23 92.3(3) . . . . ?
N1 Nd Si1 C23 -30.6(2) . . . . ?
N2 Nd Si1 C23 37.4(2) . . . . ?
O1S Nd Si1 C23 -172.5(2) . . . . ?
O2 Nd O1 C2 -138.7(4) . . . . ?
N3 Nd O1 C2 83.6(4) . . . . ?
N1 Nd O1 C2 -3.0(4) . . . . ?
N2 Nd O1 C2 -67.5(4) . . . . ?
O1S Nd O1 C2 146.5(4) . . . . ?
Si1 Nd O1 C2 75.8(4) . . . . ?
O1 Nd O2 C10 86.6(4) . . . . ?
N3 Nd O2 C10 -128.0(4) . . . . ?
N1 Nd O2 C10 18.9(5) . . . . ?
N2 Nd O2 C10 -27.5(4) . . . . ?
O1S Nd O2 C10 163.5(4) . . . . ?
Si1 Nd O2 C10 -151.8(4) . . . . ?
O2 Nd N1 C4 86.0(4) . . . . ?
O1 Nd N1 C4 10.0(3) . . . . ?
N3 Nd N1 C4 -122.6(3) . . . . ?
N2 Nd N1 C4 131.4(3) . . . . ?
O1S Nd N1 C4 -37.4(4) . . . . ?
Si1 Nd N1 C4 -100.0(3) . . . . ?
O2 Nd N1 C5 -102.6(3) . . . . ?
O1 Nd N1 C5 -178.6(3) . . . . ?
N3 Nd N1 C5 48.8(2) . . . . ?
N2 Nd N1 C5 -57.2(2) . . . . ?
O1S Nd N1 C5 134.0(2) . . . . ?
Si1 Nd N1 C5 71.4(2) . . . . ?
O2 Nd N2 C8 13.2(3) . . . . ?
O1 Nd N2 C8 -71.5(3) . . . . ?
N3 Nd N2 C8 130.1(3) . . . . ?
N1 Nd N2 C8 -134.2(3) . . . . ?
O1S Nd N2 C8 32.3(4) . . . . ?
Si1 Nd N2 C8 152.9(3) . . . . ?
O2 Nd N2 C7 -166.1(3) . . . . ?
O1 Nd N2 C7 109.2(2) . . . . ?
N3 Nd N2 C7 -49.1(3) . . . . ?
N1 Nd N2 C7 46.5(2) . . . . ?
O1S Nd N2 C7 -147.0(2) . . . . ?
Si1 Nd N2 C7 -26.3(3) . . . . ?
C33 Si2 N3 Si1 -178.5(2) . . . . ?
C31 Si2 N3 Si1 62.8(3) . . . . ?
C32 Si2 N3 Si1 -58.0(3) . . . . ?
C33 Si2 N3 Nd -0.8(3) . . . . ?
C31 Si2 N3 Nd -119.5(2) . . . . ?
C32 Si2 N3 Nd 119.7(2) . . . . ?
C22 Si1 N3 Si2 -172.1(2) . . . . ?
C21 Si1 N3 Si2 -53.1(3) . . . . ?
C23 Si1 N3 Si2 69.3(3) . . . . ?
Nd Si1 N3 Si2 177.9(3) . . . . ?
C22 Si1 N3 Nd 10.0(2) . . . . ?
C21 Si1 N3 Nd 129.01(19) . . . . ?
C23 Si1 N3 Nd -108.6(2) . . . . ?
O2 Nd N3 Si2 36.7(2) . . . . ?
O1 Nd N3 Si2 165.39(13) . . . . ?
N1 Nd N3 Si2 -119.82(17) . . . . ?
N2 Nd N3 Si2 -42.32(18) . . . . ?
O1S Nd N3 Si2 103.18(17) . . . . ?
Si1 Nd N3 Si2 -177.9(3) . . . . ?
O2 Nd N3 Si1 -145.37(13) . . . . ?
O1 Nd N3 Si1 -16.7(2) . . . . ?
N1 Nd N3 Si1 58.12(16) . . . . ?
N2 Nd N3 Si1 135.62(14) . . . . ?
O1S Nd N3 Si1 -78.88(14) . . . . ?
Nd O1 C2 C3 -2.3(7) . . . . ?
Nd O1 C2 C1 179.1(3) . . . . ?
C14 C1 C2 O1 -31.9(5) . . . . ?
C13 C1 C2 O1 87.1(4) . . . . ?
C12 C1 C2 O1 -151.9(4) . . . . ?
C14 C1 C2 C3 149.5(4) . . . . ?
C13 C1 C2 C3 -91.5(4) . . . . ?
C12 C1 C2 C3 29.5(6) . . . . ?
O1 C2 C3 C4 4.2(7) . . . . ?
C1 C2 C3 C4 -177.3(4) . . . . ?
C5 N1 C4 C3 176.5(4) . . . . ?
Nd N1 C4 C3 -12.4(6) . . . . ?
C5 N1 C4 C15 -1.2(5) . . . . ?
Nd N1 C4 C15 169.9(3) . . . . ?
C2 C3 C4 N1 3.8(7) . . . . ?
C2 C3 C4 C15 -178.4(4) . . . . ?
C4 N1 C5 C6 -169.0(3) . . . . ?
Nd N1 C5 C6 18.4(4) . . . . ?
N1 C5 C6 C7 65.3(4) . . . . ?
C8 N2 C7 C6 -178.2(3) . . . . ?
Nd N2 C7 C6 1.2(4) . . . . ?
C5 C6 C7 N2 -78.4(4) . . . . ?
C7 N2 C8 C9 177.5(3) . . . . ?
Nd N2 C8 C9 -1.8(5) . . . . ?
C7 N2 C8 C16 -2.7(5) . . . . ?
Nd N2 C8 C16 178.0(2) . . . . ?
N2 C8 C9 C10 -10.3(6) . . . . ?
C16 C8 C9 C10 169.9(4) . . . . ?
Nd O2 C10 C9 26.9(7) . . . . ?
Nd O2 C10 C11 -152.1(3) . . . . ?
C8 C9 C10 O2 0.7(6) . . . . ?
C8 C9 C10 C11 179.6(4) . . . . ?
O2 C10 C11 C17 -170.1(4) . . . . ?
C9 C10 C11 C17 11.0(6) . . . . ?
O2 C10 C11 C18 70.8(5) . . . . ?
C9 C10 C11 C18 -108.2(5) . . . . ?
O2 C10 C11 C19 -47.8(5) . . . . ?
C9 C10 C11 C19 133.3(4) . . . . ?
O2 Nd O1S C1S -79.7(4) . . . . ?
O1 Nd O1S C1S 16.1(3) . . . . ?
N3 Nd O1S C1S 155.0(4) . . . . ?
N1 Nd O1S C1S 62.0(4) . . . . ?
N2 Nd O1S C1S -98.5(4) . . . . ?
Si1 Nd O1S C1S 127.8(3) . . . . ?
O2 Nd O1S C4S 73.5(3) . . . . ?
O1 Nd O1S C4S 169.3(3) . . . . ?
N3 Nd O1S C4S -51.8(3) . . . . ?
N1 Nd O1S C4S -144.8(3) . . . . ?
N2 Nd O1S C4S 54.7(4) . . . . ?
Si1 Nd O1S C4S -79.0(3) . . . . ?
C4S O1S C1S C2S 1.9(6) . . . . ?
Nd O1S C1S C2S 157.6(3) . . . . ?
O1S C1S C2S C3S 1.8(7) . . . . ?
C1S C2S C3S C4S -4.7(8) . . . . ?
C1S O1S C4S C3S -4.7(6) . . . . ?
Nd O1S C4S C3S -162.6(4) . . . . ?
C2S C3S C4S O1S 5.8(7) . . . . ?
